data_7241441
loop_
_publ_author_name
'Sava, Alexandru'
'Kegyes, Krisztina T.'
'Popu\,s, Bianca T.'
'Dan, Bernadette C.'
'Silvestru, Cristian'
'Ra\,t, Ciprian I.'

_publ_section_title
;
 Halogen bonding between entirely negative fluorine atoms? Evidence from
 the crystal packing of some gold(i) and gold(iii) complexes with
 extensively fluorinated m-terphenyl ligands and triphenylphosphane
;
_journal_name_full CrystEngComm
_journal_paper_doi 10.1039/D0CE00671H
_journal_year 2020
_chemical_formula_moiety 'C42 H17 Au F15 P'
_chemical_formula_sum 'C42 H17 Au F15 P'
_chemical_formula_weight 1034.49
_space_group_crystal_system monoclinic
_space_group_IT_number 15
_space_group_name_Hall '-C 2yc'
_space_group_name_H-M_alt 'C 1 2/c 1'
_atom_sites_solution_hydrogens geom
_audit_creation_method SHELXL-2018/3
_audit_update_record
;
2020-02-04 deposited with the CCDC.	2020-11-25 downloaded from the CCDC.
;
_cell_angle_alpha 90
_cell_angle_beta 107.093(5)
_cell_angle_gamma 90
_cell_formula_units_Z 8
_cell_length_a 22.855(6)
_cell_length_b 18.306(5)
_cell_length_c 18.508(5)
_cell_measurement_reflns_used 8990
_cell_measurement_temperature 293(2)
_cell_measurement_theta_max 22.33
_cell_measurement_theta_min 2.22
_cell_volume 7401(3)
_computing_cell_refinement 'Bruker SMART'
_computing_data_collection 'Bruker SMART'
_computing_data_reduction 'Bruker SAINT'
_computing_molecular_graphics 'Diamond (Brandenburg, 2009)'
_computing_publication_material
;
WinGX publication routines (Farrugia, 1999)
;
_computing_structure_refinement 'SHELXL-2018/3 (Sheldrick, 2018)'
_computing_structure_solution 'Bruker SHELXTL'
_diffrn_ambient_temperature 293(2)
_diffrn_measured_fraction_theta_full 1.000
_diffrn_measured_fraction_theta_max 1.000
_diffrn_measurement_device_type 'CCD area detector'
_diffrn_measurement_method 'phi and omega scans'
_diffrn_radiation_monochromator graphite
_diffrn_radiation_source 'sealed tube'
_diffrn_radiation_type MoK\a
_diffrn_radiation_wavelength 0.71073
_diffrn_reflns_av_R_equivalents 0.0727
_diffrn_reflns_av_unetI/netI 0.0591
_diffrn_reflns_Laue_measured_fraction_full 1.000
_diffrn_reflns_Laue_measured_fraction_max 1.000
_diffrn_reflns_limit_h_max 27
_diffrn_reflns_limit_h_min -27
_diffrn_reflns_limit_k_max 21
_diffrn_reflns_limit_k_min -21
_diffrn_reflns_limit_l_max 22
_diffrn_reflns_limit_l_min -22
_diffrn_reflns_number 35305
_diffrn_reflns_point_group_measured_fraction_full 1.000
_diffrn_reflns_point_group_measured_fraction_max 1.000
_diffrn_reflns_theta_full 25.146
_diffrn_reflns_theta_max 25.146
_diffrn_reflns_theta_min 1.451
_exptl_absorpt_coefficient_mu 4.126
_exptl_absorpt_correction_T_max 0.334
_exptl_absorpt_correction_T_min 0.276
_exptl_absorpt_correction_type multi-scan
_exptl_absorpt_process_details 'Bruker, 2001.'
_exptl_crystal_colour colourless
_exptl_crystal_density_diffrn 1.857
_exptl_crystal_description block
_exptl_crystal_F_000 3984
_exptl_crystal_size_max 0.420
_exptl_crystal_size_mid 0.390
_exptl_crystal_size_min 0.340
_refine_diff_density_max 1.148
_refine_diff_density_min -1.009
_refine_diff_density_rms 0.103
_refine_ls_extinction_method none
_refine_ls_goodness_of_fit_ref 1.094
_refine_ls_hydrogen_treatment constr
_refine_ls_matrix_type full
_refine_ls_number_parameters 532
_refine_ls_number_reflns 6634
_refine_ls_number_restraints 0
_refine_ls_restrained_S_all 1.094
_refine_ls_R_factor_all 0.0905
_refine_ls_R_factor_gt 0.0593
_refine_ls_shift/su_max 0.002
_refine_ls_shift/su_mean 0.000
_refine_ls_structure_factor_coef Fsqd
_refine_ls_weighting_details 'w=1/[\s^2^(Fo^2^)+(0.0454P)^2^+16.0394P] where P=(Fo^2^+2Fc^2^)/3'
_refine_ls_weighting_scheme calc
_refine_ls_wR_factor_gt 0.1069
_refine_ls_wR_factor_ref 0.1164
_reflns_Friedel_coverage 0.000
_reflns_number_gt 4920
_reflns_number_total 6634
_reflns_threshold_expression 'I > 2\s(I)'
_cod_data_source_file d0ce00671h2.cif
_cod_data_source_block 292alb
_cod_original_cell_volume 7402(4)
_cod_original_sg_symbol_H-M 'C 2/c'
_cod_database_code 7241441
_shelx_shelxl_version_number 2018/3
_shelx_space_group_comment
;
The symmetry employed for this shelxl refinement is uniquely defined
by the following loop, which should always be used as a source of
symmetry information in preference to the above space-group names.
They are only intended as comments.
;
_shelx_estimated_absorpt_t_min 0.276
_shelx_estimated_absorpt_t_max 0.334

loop_
_space_group_symop_operation_xyz
'x, y, z'
'-x, y, -z+1/2'
'x+1/2, y+1/2, z'
'-x+1/2, y+1/2, -z+1/2'
'-x, -y, -z'
'x, -y, z-1/2'
'-x+1/2, -y+1/2, -z'
'x+1/2, -y+1/2, z-1/2'

loop_
_atom_site_label
_atom_site_type_symbol
_atom_site_fract_x
_atom_site_fract_y
_atom_site_fract_z
_atom_site_U_iso_or_equiv
_atom_site_adp_type
_atom_site_occupancy
_atom_site_site_symmetry_order
_atom_site_calc_flag
_atom_site_refinement_flags_posn
_atom_site_refinement_flags_adp
_atom_site_refinement_flags_occupancy
_atom_site_disorder_assembly
_atom_site_disorder_group
Au1 Au 0.34658(2) 0.67030(2) 0.21465(2) 0.05690(14) Uani 1 1 d . . . . .
P1 P 0.32406(10) 0.54908(11) 0.20838(12) 0.0560(5) Uani 1 1 d . . . . .
F1 F 0.2963(3) 0.8207(3) 0.0315(3) 0.1041(19) Uani 1 1 d . . . . .
F2 F 0.3049(3) 0.7484(4) -0.0910(3) 0.126(2) Uani 1 1 d . . . . .
F3 F 0.4048(4) 0.6675(3) -0.0848(4) 0.130(3) Uani 1 1 d . . . . .
F4 F 0.4961(3) 0.6579(4) 0.0464(4) 0.134(3) Uani 1 1 d . . . . .
F5 F 0.4882(3) 0.7310(4) 0.1683(4) 0.123(2) Uani 1 1 d . . . . .
F6 F 0.2464(3) 0.7554(4) 0.2777(4) 0.111(2) Uani 1 1 d . . . . .
F7 F 0.2251(4) 0.6820(4) 0.3955(6) 0.173(4) Uani 1 1 d . . . . .
F8 F 0.3090(4) 0.6754(4) 0.5305(4) 0.156(3) Uani 1 1 d . . . . .
F9 F 0.4188(4) 0.7371(4) 0.5493(3) 0.137(3) Uani 1 1 d . . . . .
F10 F 0.4434(3) 0.8058(3) 0.4353(3) 0.0931(17) Uani 1 1 d . . . . .
F11 F 0.3646(3) 1.0453(3) 0.1446(3) 0.123(2) Uani 1 1 d . . . . .
F12 F 0.3948(4) 1.1842(3) 0.1799(5) 0.176(4) Uani 1 1 d . . . . .
F13 F 0.4647(4) 1.2202(3) 0.3184(5) 0.164(3) Uani 1 1 d . . . . .
F14 F 0.5090(3) 1.1138(4) 0.4228(4) 0.141(3) Uani 1 1 d . . . . .
F15 F 0.4830(2) 0.9759(3) 0.3879(3) 0.0909(16) Uani 1 1 d . . . . .
C1 C 0.2528(4) 0.5273(4) 0.1369(4) 0.055(2) Uani 1 1 d . . . . .
C2 C 0.2053(4) 0.5751(5) 0.1283(5) 0.076(3) Uani 1 1 d . . . . .
H2 H 0.210435 0.616495 0.158693 0.091 Uiso 1 1 calc R U . . .
C3 C 0.1499(5) 0.5624(7) 0.0749(7) 0.095(3) Uani 1 1 d . . . . .
H3 H 0.117734 0.595106 0.069718 0.114 Uiso 1 1 calc R U . . .
C4 C 0.1418(5) 0.5021(7) 0.0295(6) 0.091(3) Uani 1 1 d . . . . .
H4 H 0.104685 0.494432 -0.007353 0.109 Uiso 1 1 calc R U . . .
C5 C 0.1880(6) 0.4538(6) 0.0382(5) 0.090(3) Uani 1 1 d . . . . .
H5 H 0.182267 0.411731 0.008789 0.107 Uiso 1 1 calc R U . . .
C6 C 0.2439(5) 0.4670(5) 0.0913(5) 0.074(3) Uani 1 1 d . . . . .
H6 H 0.275993 0.434345 0.096033 0.089 Uiso 1 1 calc R U . . .
C7 C 0.3157(4) 0.5140(5) 0.2961(5) 0.066(2) Uani 1 1 d . . . . .
C8 C 0.3518(6) 0.5425(5) 0.3633(6) 0.099(3) Uani 1 1 d . . . . .
H8 H 0.379886 0.579043 0.362470 0.119 Uiso 1 1 calc R U . . .
C9 C 0.3471(7) 0.5175(7) 0.4321(6) 0.125(5) Uani 1 1 d . . . . .
H9 H 0.372416 0.536083 0.477266 0.150 Uiso 1 1 calc R U . . .
C10 C 0.3048(7) 0.4655(7) 0.4322(7) 0.115(4) Uani 1 1 d . . . . .
H10 H 0.300652 0.449169 0.477990 0.138 Uiso 1 1 calc R U . . .
C11 C 0.2687(6) 0.4368(7) 0.3670(7) 0.118(4) Uani 1 1 d . . . . .
H11 H 0.240727 0.400297 0.368073 0.141 Uiso 1 1 calc R U . . .
C12 C 0.2736(5) 0.4621(6) 0.2992(6) 0.090(3) Uani 1 1 d . . . . .
H12 H 0.247786 0.443457 0.254384 0.108 Uiso 1 1 calc R U . . .
C13 C 0.3810(4) 0.4921(5) 0.1859(5) 0.062(2) Uani 1 1 d . . . . .
C14 C 0.4201(5) 0.5240(6) 0.1530(6) 0.087(3) Uani 1 1 d . . . . .
H14 H 0.418211 0.574108 0.144345 0.105 Uiso 1 1 calc R U . . .
C15 C 0.4634(5) 0.4818(8) 0.1320(7) 0.112(4) Uani 1 1 d . . . . .
H15 H 0.489686 0.503771 0.108577 0.135 Uiso 1 1 calc R U . . .
C16 C 0.4671(6) 0.4100(8) 0.1452(7) 0.108(4) Uani 1 1 d . . . . .
H16 H 0.495706 0.382119 0.130657 0.130 Uiso 1 1 calc R U . . .
C17 C 0.4298(6) 0.3783(6) 0.1795(7) 0.104(4) Uani 1 1 d . . . . .
H17 H 0.432679 0.328282 0.188442 0.124 Uiso 1 1 calc R U . . .
C18 C 0.3870(5) 0.4187(5) 0.2018(5) 0.082(3) Uani 1 1 d . . . . .
H18 H 0.362490 0.396282 0.227489 0.099 Uiso 1 1 calc R U . . .
C19 C 0.3670(3) 0.7787(4) 0.2258(4) 0.0478(18) Uani 1 1 d . . . . .
C20 C 0.3878(4) 0.8178(4) 0.1735(4) 0.060(2) Uani 1 1 d . . . . .
C21 C 0.4051(4) 0.8906(5) 0.1839(5) 0.066(2) Uani 1 1 d . . . . .
H21 H 0.418788 0.914782 0.147735 0.079 Uiso 1 1 calc R U . . .
C22 C 0.4021(4) 0.9273(4) 0.2485(5) 0.057(2) Uani 1 1 d . . . . .
C23 C 0.3806(3) 0.8901(4) 0.3001(4) 0.0510(19) Uani 1 1 d . . . . .
H23 H 0.377715 0.914478 0.343059 0.061 Uiso 1 1 calc R U . . .
C24 C 0.3632(3) 0.8175(4) 0.2900(4) 0.0494(18) Uani 1 1 d . . . . .
C25 C 0.3923(4) 0.7789(5) 0.1037(5) 0.065(2) Uani 1 1 d . . . . .
C26 C 0.3472(5) 0.7810(5) 0.0368(5) 0.073(3) Uani 1 1 d . . . . .
C27 C 0.3498(6) 0.7444(6) -0.0265(6) 0.086(3) Uani 1 1 d . . . . .
C28 C 0.4005(6) 0.7043(6) -0.0227(6) 0.086(3) Uani 1 1 d . . . . .
C29 C 0.4461(6) 0.6994(6) 0.0433(7) 0.088(3) Uani 1 1 d . . . . .
C30 C 0.4422(5) 0.7380(6) 0.1055(6) 0.086(3) Uani 1 1 d . . . . .
C31 C 0.3465(4) 0.7810(4) 0.3520(5) 0.057(2) Uani 1 1 d . . . . .
C32 C 0.2916(5) 0.7508(5) 0.3447(7) 0.082(3) Uani 1 1 d . . . . .
C33 C 0.2785(6) 0.7139(6) 0.4051(9) 0.102(4) Uani 1 1 d . . . . .
C34 C 0.3220(7) 0.7103(6) 0.4731(8) 0.098(4) Uani 1 1 d . . . . .
C35 C 0.3757(7) 0.7404(5) 0.4816(6) 0.092(3) Uani 1 1 d . . . . .
C36 C 0.3884(5) 0.7754(4) 0.4234(5) 0.067(2) Uani 1 1 d . . . . .
C37 C 0.4211(4) 1.0059(4) 0.2646(5) 0.064(2) Uani 1 1 d . . . . .
C38 C 0.4001(5) 1.0599(5) 0.2137(5) 0.085(3) Uani 1 1 d . . . . .
C39 C 0.4138(5) 1.1326(6) 0.2314(7) 0.103(4) Uani 1 1 d . . . . .
C40 C 0.4504(6) 1.1499(5) 0.3012(7) 0.104(4) Uani 1 1 d . . . . .
C41 C 0.4738(5) 1.0978(6) 0.3536(6) 0.094(3) Uani 1 1 d . . . . .
C42 C 0.4579(4) 1.0250(5) 0.3342(5) 0.071(3) Uani 1 1 d . . . . .

loop_
_atom_site_aniso_label
_atom_site_aniso_U_11
_atom_site_aniso_U_22
_atom_site_aniso_U_33
_atom_site_aniso_U_23
_atom_site_aniso_U_13
_atom_site_aniso_U_12
Au1 0.0690(2) 0.04785(19) 0.0556(2) -0.00897(16) 0.02089(15) -0.00670(17)
P1 0.0647(14) 0.0469(12) 0.0548(13) -0.0079(10) 0.0150(11) -0.0030(10)
F1 0.119(5) 0.111(5) 0.076(4) -0.010(3) 0.019(3) 0.026(4)
F2 0.161(6) 0.137(6) 0.066(4) -0.024(4) 0.013(4) -0.002(5)
F3 0.188(7) 0.123(5) 0.107(5) -0.055(4) 0.089(5) -0.037(5)
F4 0.124(6) 0.148(6) 0.150(6) -0.028(5) 0.074(5) 0.021(5)
F5 0.087(4) 0.176(7) 0.102(5) -0.030(4) 0.023(4) 0.018(4)
F6 0.062(4) 0.137(5) 0.134(6) -0.005(4) 0.029(4) -0.019(3)
F7 0.166(8) 0.169(8) 0.224(10) 0.002(6) 0.121(7) -0.060(6)
F8 0.245(9) 0.130(6) 0.130(6) 0.037(5) 0.113(6) -0.021(5)
F9 0.217(8) 0.118(5) 0.068(4) 0.019(4) 0.030(5) -0.014(5)
F10 0.102(4) 0.091(4) 0.072(4) 0.003(3) 0.003(3) -0.017(3)
F11 0.175(6) 0.085(4) 0.080(4) 0.018(3) -0.009(4) -0.038(4)
F12 0.233(9) 0.074(4) 0.166(7) 0.043(4) -0.029(6) -0.047(5)
F13 0.196(8) 0.070(4) 0.183(7) -0.018(4) -0.011(6) -0.045(5)
F14 0.158(6) 0.112(5) 0.114(5) -0.023(4) -0.018(5) -0.045(5)
F15 0.096(4) 0.075(3) 0.084(4) 0.001(3) 0.000(3) -0.014(3)
C1 0.062(5) 0.052(5) 0.049(5) 0.002(4) 0.016(4) -0.002(4)
C2 0.063(6) 0.085(7) 0.072(6) 0.001(5) 0.008(5) 0.000(5)
C3 0.081(8) 0.103(9) 0.098(9) 0.035(7) 0.021(7) 0.015(7)
C4 0.064(8) 0.127(10) 0.069(7) 0.026(7) 0.000(6) -0.013(8)
C5 0.098(9) 0.097(8) 0.065(7) -0.015(6) 0.009(6) -0.021(7)
C6 0.087(7) 0.074(6) 0.056(5) -0.012(5) 0.011(5) -0.009(5)
C7 0.073(6) 0.065(6) 0.056(5) -0.013(4) 0.014(5) 0.000(5)
C8 0.144(10) 0.077(7) 0.066(7) 0.001(6) 0.016(7) -0.007(7)
C9 0.220(16) 0.090(9) 0.053(7) -0.010(6) 0.019(8) 0.001(9)
C10 0.179(14) 0.106(10) 0.077(9) 0.017(7) 0.065(10) 0.025(9)
C11 0.116(10) 0.149(12) 0.089(9) 0.039(9) 0.031(8) -0.010(8)
C12 0.095(8) 0.104(8) 0.072(7) 0.003(6) 0.025(6) -0.009(7)
C13 0.068(6) 0.057(5) 0.056(5) -0.009(4) 0.009(4) -0.004(4)
C14 0.094(8) 0.088(7) 0.088(7) -0.016(6) 0.039(6) 0.008(6)
C15 0.098(9) 0.136(12) 0.116(10) -0.010(9) 0.053(8) 0.008(8)
C16 0.100(10) 0.118(11) 0.100(9) -0.033(8) 0.019(7) 0.039(8)
C17 0.129(11) 0.081(8) 0.091(8) -0.015(6) 0.017(8) 0.036(8)
C18 0.097(8) 0.066(6) 0.076(7) -0.008(5) 0.012(6) 0.016(6)
C19 0.055(5) 0.034(4) 0.052(5) 0.000(3) 0.011(4) -0.002(3)
C20 0.084(6) 0.049(5) 0.049(5) -0.006(4) 0.024(4) -0.005(4)
C21 0.072(6) 0.071(6) 0.058(5) 0.000(4) 0.025(5) -0.007(5)
C22 0.062(5) 0.051(5) 0.055(5) -0.001(4) 0.014(4) -0.009(4)
C23 0.058(5) 0.049(5) 0.044(4) -0.001(4) 0.013(4) -0.002(4)
C24 0.052(5) 0.042(5) 0.054(5) 0.001(4) 0.016(4) -0.002(3)
C25 0.073(6) 0.071(6) 0.055(6) -0.007(4) 0.025(5) -0.016(5)
C26 0.090(7) 0.079(7) 0.057(6) 0.000(5) 0.033(6) -0.003(6)
C27 0.112(9) 0.081(7) 0.062(7) -0.017(5) 0.023(7) -0.010(6)
C28 0.122(10) 0.082(7) 0.074(8) -0.009(6) 0.059(8) -0.016(7)
C29 0.090(8) 0.085(7) 0.102(9) -0.017(6) 0.050(7) 0.000(6)
C30 0.090(8) 0.103(8) 0.075(7) -0.019(6) 0.039(7) -0.012(7)
C31 0.076(6) 0.042(4) 0.063(6) -0.010(4) 0.037(5) -0.003(4)
C32 0.068(7) 0.083(7) 0.103(9) -0.006(6) 0.037(7) -0.011(6)
C33 0.090(9) 0.098(8) 0.141(12) -0.012(8) 0.072(9) -0.026(7)
C34 0.132(11) 0.078(7) 0.106(10) 0.002(7) 0.069(9) -0.027(8)
C35 0.155(12) 0.062(6) 0.057(7) 0.003(5) 0.029(7) 0.006(7)
C36 0.094(7) 0.051(5) 0.059(6) 0.001(4) 0.028(6) -0.003(5)
C37 0.084(6) 0.057(5) 0.057(5) 0.003(4) 0.028(5) -0.020(5)
C38 0.103(8) 0.075(7) 0.064(6) 0.009(5) 0.004(6) -0.027(6)
C39 0.114(9) 0.063(7) 0.113(9) 0.024(7) 0.003(7) -0.027(6)
C40 0.119(9) 0.056(6) 0.109(9) -0.006(6) -0.011(8) -0.038(6)
C41 0.098(8) 0.088(8) 0.080(7) -0.004(6) 0.001(6) -0.026(6)
C42 0.073(6) 0.058(5) 0.068(6) 0.009(5) 0.000(5) -0.028(5)

loop_
_atom_type_symbol
_atom_type_description
_atom_type_scat_dispersion_real
_atom_type_scat_dispersion_imag
_atom_type_scat_source
C C 0.0033 0.0016 'International Tables Vol C Tables 4.2.6.8 and 6.1.1.4'
H H 0.0000 0.0000 'International Tables Vol C Tables 4.2.6.8 and 6.1.1.4'
F F 0.0171 0.0103 'International Tables Vol C Tables 4.2.6.8 and 6.1.1.4'
P P 0.1023 0.0942 'International Tables Vol C Tables 4.2.6.8 and 6.1.1.4'
Au Au -2.0133 8.8022 'International Tables Vol C Tables 4.2.6.8 and 6.1.1.4'

loop_
_geom_angle_atom_site_label_1
_geom_angle_atom_site_label_2
_geom_angle_atom_site_label_3
_geom_angle
_geom_angle_site_symmetry_1
_geom_angle_site_symmetry_3
_geom_angle_publ_flag
C19 Au1 P1 177.1(2) . . ?
C7 P1 C13 106.0(4) . . ?
C7 P1 C1 105.5(4) . . ?
C13 P1 C1 105.0(4) . . ?
C7 P1 Au1 112.5(3) . . ?
C13 P1 Au1 114.0(3) . . ?
C1 P1 Au1 113.1(3) . . ?
C6 C1 C2 118.5(8) . . ?
C6 C1 P1 124.4(7) . . ?
C2 C1 P1 117.1(6) . . ?
C1 C2 C3 120.4(10) . . ?
C1 C2 H2 119.8 . . ?
C3 C2 H2 119.8 . . ?
C4 C3 C2 120.4(10) . . ?
C4 C3 H3 119.8 . . ?
C2 C3 H3 119.8 . . ?
C5 C4 C3 119.8(10) . . ?
C5 C4 H4 120.1 . . ?
C3 C4 H4 120.1 . . ?
C4 C5 C6 119.8(10) . . ?
C4 C5 H5 120.1 . . ?
C6 C5 H5 120.1 . . ?
C1 C6 C5 121.1(10) . . ?
C1 C6 H6 119.4 . . ?
C5 C6 H6 119.4 . . ?
C12 C7 C8 118.0(9) . . ?
C12 C7 P1 123.1(7) . . ?
C8 C7 P1 118.9(8) . . ?
C7 C8 C9 121.1(11) . . ?
C7 C8 H8 119.5 . . ?
C9 C8 H8 119.5 . . ?
C10 C9 C8 118.7(11) . . ?
C10 C9 H9 120.7 . . ?
C8 C9 H9 120.7 . . ?
C11 C10 C9 121.3(11) . . ?
C11 C10 H10 119.4 . . ?
C9 C10 H10 119.4 . . ?
C10 C11 C12 119.5(12) . . ?
C10 C11 H11 120.2 . . ?
C12 C11 H11 120.2 . . ?
C7 C12 C11 121.4(11) . . ?
C7 C12 H12 119.3 . . ?
C11 C12 H12 119.3 . . ?
C14 C13 C18 118.8(9) . . ?
C14 C13 P1 118.0(7) . . ?
C18 C13 P1 123.2(8) . . ?
C13 C14 C15 120.1(11) . . ?
C13 C14 H14 120.0 . . ?
C15 C14 H14 120.0 . . ?
C16 C15 C14 120.4(12) . . ?
C16 C15 H15 119.8 . . ?
C14 C15 H15 119.8 . . ?
C15 C16 C17 120.0(12) . . ?
C15 C16 H16 120.0 . . ?
C17 C16 H16 120.0 . . ?
C16 C17 C18 121.1(12) . . ?
C16 C17 H17 119.5 . . ?
C18 C17 H17 119.5 . . ?
C13 C18 C17 119.6(11) . . ?
C13 C18 H18 120.2 . . ?
C17 C18 H18 120.2 . . ?
C20 C19 C24 116.5(6) . . ?
C20 C19 Au1 122.9(5) . . ?
C24 C19 Au1 120.5(5) . . ?
C21 C20 C19 122.5(7) . . ?
C21 C20 C25 119.1(7) . . ?
C19 C20 C25 118.5(7) . . ?
C20 C21 C22 120.0(7) . . ?
C20 C21 H21 120.0 . . ?
C22 C21 H21 120.0 . . ?
C23 C22 C21 118.4(7) . . ?
C23 C22 C37 118.4(7) . . ?
C21 C22 C37 123.2(7) . . ?
C22 C23 C24 121.9(7) . . ?
C22 C23 H23 119.1 . . ?
C24 C23 H23 119.1 . . ?
C23 C24 C19 120.7(7) . . ?
C23 C24 C31 117.4(7) . . ?
C19 C24 C31 121.6(6) . . ?
C30 C25 C26 116.4(9) . . ?
C30 C25 C20 120.6(9) . . ?
C26 C25 C20 123.0(9) . . ?
F1 C26 C25 119.2(8) . . ?
F1 C26 C27 117.1(10) . . ?
C25 C26 C27 123.7(10) . . ?
F2 C27 C28 120.0(10) . . ?
F2 C27 C26 121.8(11) . . ?
C28 C27 C26 118.2(11) . . ?
C29 C28 C27 120.1(10) . . ?
C29 C28 F3 120.1(11) . . ?
C27 C28 F3 119.8(11) . . ?
C28 C29 F4 119.3(10) . . ?
C28 C29 C30 119.9(11) . . ?
F4 C29 C30 120.8(12) . . ?
F5 C30 C25 121.3(9) . . ?
F5 C30 C29 117.0(11) . . ?
C25 C30 C29 121.6(11) . . ?
C32 C31 C36 115.4(9) . . ?
C32 C31 C24 123.9(9) . . ?
C36 C31 C24 120.7(8) . . ?
C31 C32 F6 120.2(9) . . ?
C31 C32 C33 121.8(11) . . ?
F6 C32 C33 118.0(10) . . ?
F7 C33 C34 120.1(13) . . ?
F7 C33 C32 120.7(13) . . ?
C34 C33 C32 119.3(11) . . ?
C35 C34 F8 121.4(14) . . ?
C35 C34 C33 119.7(11) . . ?
F8 C34 C33 118.9(13) . . ?
C34 C35 F9 119.7(11) . . ?
C34 C35 C36 121.0(11) . . ?
F9 C35 C36 119.3(12) . . ?
F10 C36 C35 118.6(10) . . ?
F10 C36 C31 118.6(8) . . ?
C35 C36 C31 122.8(10) . . ?
C38 C37 C42 117.7(8) . . ?
C38 C37 C22 122.5(8) . . ?
C42 C37 C22 119.6(7) . . ?
F11 C38 C37 121.0(9) . . ?
F11 C38 C39 117.1(9) . . ?
C37 C38 C39 121.9(9) . . ?
F12 C39 C40 120.1(10) . . ?
F12 C39 C38 120.9(11) . . ?
C40 C39 C38 118.9(10) . . ?
F13 C40 C41 119.2(10) . . ?
F13 C40 C39 119.3(10) . . ?
C41 C40 C39 121.5(10) . . ?
F14 C41 C40 122.3(10) . . ?
F14 C41 C42 119.6(10) . . ?
C40 C41 C42 118.0(9) . . ?
F15 C42 C37 122.8(8) . . ?
F15 C42 C41 115.2(8) . . ?
C37 C42 C41 121.9(9) . . ?

loop_
_geom_bond_atom_site_label_1
_geom_bond_atom_site_label_2
_geom_bond_distance
_geom_bond_site_symmetry_2
_geom_bond_publ_flag
Au1 C19 2.036(7) . ?
Au1 P1 2.273(2) . ?
P1 C7 1.808(9) . ?
P1 C13 1.810(9) . ?
P1 C1 1.815(8) . ?
F1 C26 1.350(11) . ?
F2 C27 1.328(11) . ?
F3 C28 1.361(11) . ?
F4 C29 1.359(12) . ?
F5 C30 1.325(11) . ?
F6 C32 1.364(11) . ?
F7 C33 1.317(13) . ?
F8 C34 1.345(12) . ?
F9 C35 1.349(12) . ?
F10 C36 1.332(10) . ?
F11 C38 1.324(10) . ?
F12 C39 1.321(11) . ?
F13 C40 1.343(11) . ?
F14 C41 1.330(11) . ?
F15 C42 1.337(9) . ?
C1 C6 1.367(10) . ?
C1 C2 1.367(11) . ?
C2 C3 1.379(13) . ?
C2 H2 0.9300 . ?
C3 C4 1.367(14) . ?
C3 H3 0.9300 . ?
C4 C5 1.350(14) . ?
C4 H4 0.9300 . ?
C5 C6 1.386(13) . ?
C5 H5 0.9300 . ?
C6 H6 0.9300 . ?
C7 C12 1.364(12) . ?
C7 C8 1.377(12) . ?
C8 C9 1.387(15) . ?
C8 H8 0.9300 . ?
C9 C10 1.358(16) . ?
C9 H9 0.9300 . ?
C10 C11 1.351(16) . ?
C10 H10 0.9300 . ?
C11 C12 1.373(13) . ?
C11 H11 0.9300 . ?
C12 H12 0.9300 . ?
C13 C14 1.353(12) . ?
C13 C18 1.374(11) . ?
C14 C15 1.397(14) . ?
C14 H14 0.9300 . ?
C15 C16 1.334(15) . ?
C15 H15 0.9300 . ?
C16 C17 1.335(16) . ?
C16 H16 0.9300 . ?
C17 C18 1.382(14) . ?
C17 H17 0.9300 . ?
C18 H18 0.9300 . ?
C19 C20 1.396(10) . ?
C19 C24 1.408(9) . ?
C20 C21 1.387(10) . ?
C20 C25 1.503(11) . ?
C21 C22 1.391(10) . ?
C21 H21 0.9300 . ?
C22 C23 1.377(10) . ?
C22 C37 1.506(10) . ?
C23 C24 1.385(9) . ?
C23 H23 0.9300 . ?
C24 C31 1.473(10) . ?
C25 C30 1.357(13) . ?
C25 C26 1.360(12) . ?
C26 C27 1.366(12) . ?
C27 C28 1.356(14) . ?
C28 C29 1.355(14) . ?
C29 C30 1.377(13) . ?
C31 C32 1.339(12) . ?
C31 C36 1.389(11) . ?
C32 C33 1.412(15) . ?
C33 C34 1.357(16) . ?
C34 C35 1.311(15) . ?
C35 C36 1.356(13) . ?
C37 C38 1.353(12) . ?
C37 C42 1.361(11) . ?
C38 C39 1.383(13) . ?
C39 C40 1.354(14) . ?
C40 C41 1.353(14) . ?
C41 C42 1.400(12) . ?

loop_
_geom_torsion_atom_site_label_1
_geom_torsion_atom_site_label_2
_geom_torsion_atom_site_label_3
_geom_torsion_atom_site_label_4
_geom_torsion
_geom_torsion_site_symmetry_1
_geom_torsion_site_symmetry_2
_geom_torsion_site_symmetry_3
_geom_torsion_site_symmetry_4
_geom_torsion_publ_flag
C7 P1 C1 C6 -95.8(8) . . . . ?
C13 P1 C1 C6 15.9(8) . . . . ?
Au1 P1 C1 C6 140.8(6) . . . . ?
C7 P1 C1 C2 84.6(7) . . . . ?
C13 P1 C1 C2 -163.7(7) . . . . ?
Au1 P1 C1 C2 -38.8(7) . . . . ?
C6 C1 C2 C3 0.1(13) . . . . ?
P1 C1 C2 C3 179.7(7) . . . . ?
C1 C2 C3 C4 -0.5(15) . . . . ?
C2 C3 C4 C5 1.6(16) . . . . ?
C3 C4 C5 C6 -2.4(16) . . . . ?
C2 C1 C6 C5 -0.9(13) . . . . ?
P1 C1 C6 C5 179.6(7) . . . . ?
C4 C5 C6 C1 2.1(15) . . . . ?
C13 P1 C7 C12 -91.5(9) . . . . ?
C1 P1 C7 C12 19.5(9) . . . . ?
Au1 P1 C7 C12 143.3(7) . . . . ?
C13 P1 C7 C8 90.8(8) . . . . ?
C1 P1 C7 C8 -158.3(8) . . . . ?
Au1 P1 C7 C8 -34.5(9) . . . . ?
C12 C7 C8 C9 2.1(16) . . . . ?
P1 C7 C8 C9 179.9(9) . . . . ?
C7 C8 C9 C10 -1.7(19) . . . . ?
C8 C9 C10 C11 1(2) . . . . ?
C9 C10 C11 C12 -2(2) . . . . ?
C8 C7 C12 C11 -2.3(16) . . . . ?
P1 C7 C12 C11 180.0(9) . . . . ?
C10 C11 C12 C7 2.1(19) . . . . ?
C7 P1 C13 C14 -144.0(7) . . . . ?
C1 P1 C13 C14 104.6(7) . . . . ?
Au1 P1 C13 C14 -19.8(8) . . . . ?
C7 P1 C13 C18 34.9(8) . . . . ?
C1 P1 C13 C18 -76.5(8) . . . . ?
Au1 P1 C13 C18 159.1(6) . . . . ?
C18 C13 C14 C15 3.5(14) . . . . ?
P1 C13 C14 C15 -177.5(8) . . . . ?
C13 C14 C15 C16 -1.1(18) . . . . ?
C14 C15 C16 C17 -1(2) . . . . ?
C15 C16 C17 C18 -0.1(19) . . . . ?
C14 C13 C18 C17 -4.3(14) . . . . ?
P1 C13 C18 C17 176.8(7) . . . . ?
C16 C17 C18 C13 2.6(17) . . . . ?
C24 C19 C20 C21 1.1(12) . . . . ?
Au1 C19 C20 C21 -176.0(6) . . . . ?
C24 C19 C20 C25 -179.6(7) . . . . ?
Au1 C19 C20 C25 3.4(11) . . . . ?
C19 C20 C21 C22 0.1(13) . . . . ?
C25 C20 C21 C22 -179.3(8) . . . . ?
C20 C21 C22 C23 -1.2(12) . . . . ?
C20 C21 C22 C37 178.8(8) . . . . ?
C21 C22 C23 C24 1.1(12) . . . . ?
C37 C22 C23 C24 -178.9(7) . . . . ?
C22 C23 C24 C19 0.1(12) . . . . ?
C22 C23 C24 C31 174.3(7) . . . . ?
C20 C19 C24 C23 -1.2(11) . . . . ?
Au1 C19 C24 C23 176.0(5) . . . . ?
C20 C19 C24 C31 -175.1(7) . . . . ?
Au1 C19 C24 C31 2.0(10) . . . . ?
C21 C20 C25 C30 95.9(11) . . . . ?
C19 C20 C25 C30 -83.4(11) . . . . ?
C21 C20 C25 C26 -85.6(11) . . . . ?
C19 C20 C25 C26 95.0(11) . . . . ?
C30 C25 C26 F1 179.8(8) . . . . ?
C20 C25 C26 F1 1.2(13) . . . . ?
C30 C25 C26 C27 0.4(14) . . . . ?
C20 C25 C26 C27 -178.1(9) . . . . ?
F1 C26 C27 F2 1.2(14) . . . . ?
C25 C26 C27 F2 -179.4(9) . . . . ?
F1 C26 C27 C28 179.9(9) . . . . ?
C25 C26 C27 C28 -0.7(16) . . . . ?
F2 C27 C28 C29 -179.4(10) . . . . ?
C26 C27 C28 C29 1.9(16) . . . . ?
F2 C27 C28 F3 -0.9(15) . . . . ?
C26 C27 C28 F3 -179.6(8) . . . . ?
C27 C28 C29 F4 178.8(10) . . . . ?
F3 C28 C29 F4 0.4(16) . . . . ?
C27 C28 C29 C30 -2.9(17) . . . . ?
F3 C28 C29 C30 178.7(9) . . . . ?
C26 C25 C30 F5 -178.6(9) . . . . ?
C20 C25 C30 F5 -0.1(14) . . . . ?
C26 C25 C30 C29 -1.3(15) . . . . ?
C20 C25 C30 C29 177.3(9) . . . . ?
C28 C29 C30 F5 -180.0(10) . . . . ?
F4 C29 C30 F5 -1.7(15) . . . . ?
C28 C29 C30 C25 2.6(17) . . . . ?
F4 C29 C30 C25 -179.2(9) . . . . ?
C23 C24 C31 C32 120.7(9) . . . . ?
C19 C24 C31 C32 -65.2(11) . . . . ?
C23 C24 C31 C36 -59.8(10) . . . . ?
C19 C24 C31 C36 114.3(9) . . . . ?
C36 C31 C32 F6 177.8(8) . . . . ?
C24 C31 C32 F6 -2.7(13) . . . . ?
C36 C31 C32 C33 -2.0(14) . . . . ?
C24 C31 C32 C33 177.5(9) . . . . ?
C31 C32 C33 F7 -177.0(9) . . . . ?
F6 C32 C33 F7 3.1(16) . . . . ?
C31 C32 C33 C34 1.7(17) . . . . ?
F6 C32 C33 C34 -178.2(10) . . . . ?
F7 C33 C34 C35 178.1(11) . . . . ?
C32 C33 C34 C35 -0.6(19) . . . . ?
F7 C33 C34 F8 -1.7(18) . . . . ?
C32 C33 C34 F8 179.6(10) . . . . ?
F8 C34 C35 F9 -0.6(17) . . . . ?
C33 C34 C35 F9 179.6(10) . . . . ?
F8 C34 C35 C36 179.9(9) . . . . ?
C33 C34 C35 C36 0.2(18) . . . . ?
C34 C35 C36 F10 179.2(10) . . . . ?
F9 C35 C36 F10 -0.3(14) . . . . ?
C34 C35 C36 C31 -0.6(15) . . . . ?
F9 C35 C36 C31 179.9(8) . . . . ?
C32 C31 C36 F10 -178.3(8) . . . . ?
C24 C31 C36 F10 2.2(11) . . . . ?
C32 C31 C36 C35 1.5(13) . . . . ?
C24 C31 C36 C35 -178.0(8) . . . . ?
C23 C22 C37 C38 -128.6(10) . . . . ?
C21 C22 C37 C38 51.5(13) . . . . ?
C23 C22 C37 C42 47.2(12) . . . . ?
C21 C22 C37 C42 -132.8(9) . . . . ?
C42 C37 C38 F11 179.3(9) . . . . ?
C22 C37 C38 F11 -4.9(15) . . . . ?
C42 C37 C38 C39 -1.4(16) . . . . ?
C22 C37 C38 C39 174.5(10) . . . . ?
F11 C38 C39 F12 -3.4(18) . . . . ?
C37 C38 C39 F12 177.2(11) . . . . ?
F11 C38 C39 C40 -179.4(11) . . . . ?
C37 C38 C39 C40 1.2(19) . . . . ?
F12 C39 C40 F13 3(2) . . . . ?
C38 C39 C40 F13 178.9(11) . . . . ?
F12 C39 C40 C41 -175.8(12) . . . . ?
C38 C39 C40 C41 0(2) . . . . ?
F13 C40 C41 F14 2(2) . . . . ?
C39 C40 C41 F14 -179.0(12) . . . . ?
F13 C40 C41 C42 179.8(10) . . . . ?
C39 C40 C41 C42 -2(2) . . . . ?
C38 C37 C42 F15 -177.6(9) . . . . ?
C22 C37 C42 F15 6.5(14) . . . . ?
C38 C37 C42 C41 0.1(15) . . . . ?
C22 C37 C42 C41 -175.9(9) . . . . ?
F14 C41 C42 F15 -3.3(15) . . . . ?
C40 C41 C42 F15 179.1(10) . . . . ?
F14 C41 C42 C37 178.9(10) . . . . ?
C40 C41 C42 C37 1.4(17) . . . . ?
